data_4503250
loop_
_publ_author_name
'Carlucci, Lucia'
'Ciani, Gianfranco'
'Maggini, Simona'
'Proserpio, Davide M.'

_publ_section_title
;
 A New Polycatenated 3D Array of Interlaced 2D Brickwall Layers and 1D
 Molecular Ladders in [Mn2(bix)3(NO3)4]&#x00B7;2CHCl3[bix =
 1,4-bis(imidazol-1-ylmethyl)benzene] That Undergoes Supramolecular
 Isomerization upon Guest Removal
;
_journal_issue 1
_journal_name_full 'Crystal Growth &amp; Design'
_journal_page_first 162
_journal_paper_doi 10.1021/cg700884q
_journal_volume 8
_journal_year 2008
_chemical_formula_sum 'C21 H21 Mn N8 O6'
_chemical_formula_weight 536.40
_space_group_IT_number 2
_symmetry_cell_setting triclinic
_symmetry_space_group_name_Hall '-P 1'
_symmetry_space_group_name_H-M 'P -1'
_atom_sites_solution_hydrogens geom
_atom_sites_solution_primary direct
_atom_sites_solution_secondary difmap
_cell_angle_alpha 98.5980(10)
_cell_angle_beta 100.9510(10)
_cell_angle_gamma 94.8780(10)
_cell_formula_units_Z 2
_cell_length_a 9.8134(9)
_cell_length_b 10.3112(9)
_cell_length_c 12.1302(11)
_cell_measurement_reflns_used 3613
_cell_measurement_temperature 293(2)
_cell_measurement_theta_max 21
_cell_measurement_theta_min 3
_cell_volume 1183.37(18)
_computing_molecular_graphics SCHAKAL
_computing_structure_refinement 'SHELXL-97 (Sheldrick, 1997)'
_computing_structure_solution SIR92
_diffrn_ambient_temperature 293(2)
_diffrn_detector_type CCD_plate
_diffrn_measured_fraction_theta_full 0.999
_diffrn_measured_fraction_theta_max 0.932
_diffrn_measurement_device SMART
_diffrn_measurement_method omega-scan
_diffrn_radiation_monochromator graphite
_diffrn_radiation_source 'fine-focus sealed tube'
_diffrn_radiation_type MoK\a
_diffrn_radiation_wavelength 0.71073
_diffrn_reflns_av_R_equivalents 0.0456
_diffrn_reflns_av_sigmaI/netI 0.0532
_diffrn_reflns_limit_h_max 13
_diffrn_reflns_limit_h_min -13
_diffrn_reflns_limit_k_max 14
_diffrn_reflns_limit_k_min -14
_diffrn_reflns_limit_l_max 16
_diffrn_reflns_limit_l_min -16
_diffrn_reflns_number 22093
_diffrn_reflns_theta_full 25.00
_diffrn_reflns_theta_max 29.45
_diffrn_reflns_theta_min 2.01
_diffrn_standards_decay_% 0
_exptl_absorpt_coefficient_mu 0.613
_exptl_absorpt_correction_T_max 1.00
_exptl_absorpt_correction_T_min 0.89
_exptl_absorpt_correction_type sadabs
_exptl_crystal_colour colourless
_exptl_crystal_density_diffrn 1.505
_exptl_crystal_density_method 'not measured'
_exptl_crystal_description needle
_exptl_crystal_F_000 552
_exptl_crystal_size_max 0.20
_exptl_crystal_size_mid 0.05
_exptl_crystal_size_min 0.05
_refine_diff_density_max 0.268
_refine_diff_density_min -0.228
_refine_diff_density_rms 0.047
_refine_ls_extinction_method none
_refine_ls_goodness_of_fit_all 1.005
_refine_ls_hydrogen_treatment constr
_refine_ls_matrix_type full
_refine_ls_number_parameters 325
_refine_ls_number_reflns 6134
_refine_ls_number_restraints 0
_refine_ls_restrained_S_all 1.005
_refine_ls_R_factor_all 0.0995
_refine_ls_R_factor_obs 0.0488
_refine_ls_shift/su_max 0.000
_refine_ls_shift/su_mean 0.000
_refine_ls_structure_factor_coef Fsqd
_refine_ls_weighting_details 'calc w=1/[\s^2^(Fo^2^)+(0.0323P)^2^+0.3771P] where P=(Fo^2^+2Fc^2^)/3'
_refine_ls_weighting_scheme calc
_refine_ls_wR_factor_all 0.1011
_refine_ls_wR_factor_obs 0.0846
_reflns_number_observed 3732
_reflns_number_total 6134
_reflns_observed_criterion >2sigma(I)
_cod_data_source_file cg700884q-file001.cif
_cod_data_source_block 2
_cod_original_sg_symbol_H-M P-1
_cod_database_code 4503250
_diffrn_measurement_domega 0.50
_diffrn_measurement_rtime 30

loop_
_symmetry_equiv_pos_as_xyz
'x, y, z'
'-x, -y, -z'

loop_
_atom_site_label
_atom_site_type_symbol
_atom_site_fract_x
_atom_site_fract_y
_atom_site_fract_z
_atom_site_U_iso_or_equiv
_atom_site_adp_type
_atom_site_occupancy
_atom_site_symmetry_multiplicity
_atom_site_calc_flag
_atom_site_refinement_flags
Mn Mn 0.96773(4) 0.24434(4) 0.25748(3) 0.04350(12) Uani 1 1 d .
N8 N 1.38951(19) 0.28864(19) 0.19622(16) 0.0431(5) Uani 1 1 d .
N4 N 0.86052(19) 0.3257(2) -0.08706(16) 0.0474(5) Uani 1 1 d .
C16 C 1.2510(2) 0.2582(2) 0.16759(19) 0.0437(6) Uani 1 1 d .
H16 H 1.2031 0.2172 0.0954 0.052 Uiso 1 1 calc R
N3 N 0.9017(2) 0.3175(2) 0.09638(16) 0.0483(5) Uani 1 1 d .
N7 N 1.19040(19) 0.29288(19) 0.25343(16) 0.0453(5) Uani 1 1 d .
C19 C 1.4928(2) 0.3920(2) 0.0568(2) 0.0435(6) Uani 1 1 d .
C21 C 1.4572(2) 0.3749(3) -0.0608(2) 0.0483(6) Uani 1 1 d .
H21 H 1.4282 0.2907 -0.1026 0.058 Uiso 1 1 calc R
N5 N 1.04175(19) 0.1718(2) 0.41838(16) 0.0451(5) Uani 1 1 d .
C15 C 1.2979(3) 0.3497(2) 0.3414(2) 0.0499(6) Uani 1 1 d .
H15 H 1.2875 0.3846 0.4142 0.060 Uiso 1 1 calc R
N6 N 1.19075(19) 0.08348(19) 0.53639(16) 0.0462(5) Uani 1 1 d .
O4 O 0.77724(19) 0.3039(2) 0.32858(17) 0.0670(5) Uani 1 1 d .
C10 C 1.4367(2) 0.0808(2) 0.63313(19) 0.0471(6) Uani 1 1 d .
C3 C 0.9052(3) 0.2554(3) -0.0059(2) 0.0517(6) Uani 1 1 d .
H3 H 0.9351 0.1725 -0.0201 0.062 Uiso 1 1 calc R
N1 N 0.8728(3) -0.0158(2) 0.14669(18) 0.0591(6) Uani 1 1 d .
C17 C 1.4204(3) 0.3479(3) 0.3075(2) 0.0530(6) Uani 1 1 d .
H17 H 1.5085 0.3806 0.3512 0.064 Uiso 1 1 calc R
C2 C 0.8267(2) 0.4404(3) -0.0333(2) 0.0540(6) Uani 1 1 d .
H2 H 0.7920 0.5093 -0.0672 0.065 Uiso 1 1 calc R
O1 O 0.9972(2) 0.02965(19) 0.15558(16) 0.0699(5) Uani 1 1 d .
C20 C 1.5357(2) 0.5181(3) 0.1168(2) 0.0487(6) Uani 1 1 d .
H20 H 1.5601 0.5313 0.1959 0.058 Uiso 1 1 calc R
C14 C 1.0386(3) 0.2247(3) 0.5284(2) 0.0534(6) Uani 1 1 d .
H14 H 0.9820 0.2881 0.5494 0.064 Uiso 1 1 calc R
C12 C 1.1348(2) 0.0876(2) 0.4281(2) 0.0482(6) Uani 1 1 d .
H12 H 1.1589 0.0365 0.3664 0.058 Uiso 1 1 calc R
N2 N 0.8261(2) 0.4216(3) 0.36473(18) 0.0593(6) Uani 1 1 d .
C5 C 0.7014(2) 0.2130(3) -0.26471(19) 0.0474(6) Uani 1 1 d .
O3 O 0.8319(2) -0.1320(2) 0.10703(18) 0.0856(7) Uani 1 1 d .
C11 C 1.2973(3) 0.0017(2) 0.5762(2) 0.0560(7) Uani 1 1 d .
H11A H 1.3102 -0.0608 0.5119 0.067 Uiso 1 1 calc R
H11B H 1.2649 -0.0483 0.6298 0.067 Uiso 1 1 calc R
C9 C 1.5233(3) 0.0312(3) 0.7151(2) 0.0630(8) Uani 1 1 d .
H9 H 1.4939 -0.0475 0.7369 0.076 Uiso 1 1 calc R
O6 O 0.94784(19) 0.45537(19) 0.35209(16) 0.0659(5) Uani 1 1 d .
C1 C 0.8534(2) 0.4343(3) 0.0786(2) 0.0513(6) Uani 1 1 d .
H1 H 0.8408 0.5004 0.1357 0.062 Uiso 1 1 calc R
C13 C 1.1291(3) 0.1716(3) 0.6014(2) 0.0590(7) Uani 1 1 d .
H13 H 1.1466 0.1909 0.6806 0.071 Uiso 1 1 calc R
O2 O 0.7953(2) 0.0622(2) 0.18372(18) 0.0828(6) Uani 1 1 d .
C4 C 0.8449(3) 0.2831(3) -0.2104(2) 0.0565(7) Uani 1 1 d .
H4A H 0.9143 0.2245 -0.2241 0.068 Uiso 1 1 calc R
H4B H 0.8618 0.3597 -0.2457 0.068 Uiso 1 1 calc R
C7 C 0.6138(3) 0.2626(3) -0.3464(2) 0.0614(7) Uani 1 1 d .
H7 H 0.6427 0.3416 -0.3679 0.074 Uiso 1 1 calc R
C18 C 1.4857(3) 0.2753(3) 0.1176(2) 0.0518(6) Uani 1 1 d .
H18A H 1.4550 0.1953 0.0620 0.062 Uiso 1 1 calc R
H18B H 1.5783 0.2675 0.1598 0.062 Uiso 1 1 calc R
O5 O 0.7571(2) 0.5006(2) 0.4072(2) 0.0957(8) Uani 1 1 d .
C8 C 1.4832(3) 0.1968(3) 0.6029(2) 0.0648(8) Uani 1 1 d .
H8 H 1.4259 0.2318 0.5474 0.078 Uiso 1 1 calc R
C6 C 0.6538(3) 0.0968(3) -0.2344(2) 0.0659(8) Uani 1 1 d .
H6 H 0.7109 0.0616 -0.1788 0.079 Uiso 1 1 calc R

loop_
_atom_site_aniso_label
_atom_site_aniso_U_11
_atom_site_aniso_U_22
_atom_site_aniso_U_33
_atom_site_aniso_U_23
_atom_site_aniso_U_13
_atom_site_aniso_U_12
Mn 0.0367(2) 0.0542(2) 0.0397(2) 0.00809(17) 0.00796(15) 0.00503(16)
N8 0.0387(11) 0.0491(12) 0.0456(11) 0.0181(9) 0.0114(9) 0.0036(9)
N4 0.0384(11) 0.0604(14) 0.0412(11) 0.0120(10) 0.0017(9) 0.0023(10)
C16 0.0413(13) 0.0518(15) 0.0375(13) 0.0114(11) 0.0068(10) -0.0006(11)
N3 0.0452(12) 0.0556(13) 0.0429(12) 0.0074(10) 0.0048(9) 0.0104(10)
N7 0.0404(11) 0.0563(13) 0.0404(11) 0.0126(10) 0.0097(9) 0.0020(9)
C19 0.0317(12) 0.0543(16) 0.0511(14) 0.0157(12) 0.0188(10) 0.0063(11)
C21 0.0453(14) 0.0499(15) 0.0501(15) 0.0043(12) 0.0172(11) -0.0016(11)
N5 0.0412(11) 0.0520(12) 0.0423(11) 0.0094(9) 0.0081(9) 0.0044(9)
C15 0.0531(15) 0.0565(16) 0.0380(13) 0.0056(12) 0.0108(11) -0.0046(12)
N6 0.0436(11) 0.0488(12) 0.0428(11) 0.0086(10) 0.0021(9) -0.0009(9)
O4 0.0532(11) 0.0631(13) 0.0802(14) 0.0012(11) 0.0118(10) 0.0055(10)
C10 0.0485(14) 0.0488(15) 0.0412(13) 0.0089(11) 0.0016(11) 0.0044(11)
C3 0.0533(15) 0.0564(16) 0.0448(14) 0.0102(13) 0.0042(12) 0.0135(12)
N1 0.0753(17) 0.0587(16) 0.0404(12) 0.0043(11) 0.0124(12) -0.0016(14)
C17 0.0410(14) 0.0698(18) 0.0450(14) 0.0142(13) 0.0030(11) -0.0064(12)
C2 0.0417(14) 0.0531(16) 0.0684(18) 0.0171(14) 0.0068(12) 0.0104(12)
O1 0.0628(13) 0.0684(13) 0.0714(13) 0.0073(10) 0.0056(10) -0.0046(10)
C20 0.0452(14) 0.0638(17) 0.0404(13) 0.0132(12) 0.0144(11) 0.0044(12)
C14 0.0544(16) 0.0596(17) 0.0486(15) 0.0077(13) 0.0164(12) 0.0092(13)
C12 0.0495(15) 0.0554(16) 0.0378(13) 0.0058(11) 0.0076(11) 0.0023(12)
N2 0.0530(14) 0.0733(17) 0.0481(13) -0.0030(12) 0.0092(11) 0.0142(13)
C5 0.0456(14) 0.0580(16) 0.0376(13) 0.0100(12) 0.0047(11) 0.0056(12)
O3 0.1049(17) 0.0647(14) 0.0743(14) -0.0160(11) 0.0230(12) -0.0244(12)
C11 0.0546(16) 0.0499(16) 0.0595(16) 0.0146(13) -0.0014(13) 0.0028(12)
C9 0.0622(18) 0.0583(17) 0.0662(18) 0.0307(14) -0.0049(14) -0.0007(14)
O6 0.0550(12) 0.0726(13) 0.0664(12) -0.0059(10) 0.0194(9) 0.0031(10)
C1 0.0415(14) 0.0563(17) 0.0556(16) 0.0059(13) 0.0100(12) 0.0084(12)
C13 0.0698(18) 0.0651(18) 0.0411(14) 0.0074(13) 0.0106(13) 0.0069(15)
O2 0.0851(15) 0.0817(15) 0.0841(15) 0.0031(12) 0.0317(12) 0.0115(12)
C4 0.0472(15) 0.0772(19) 0.0448(15) 0.0154(13) 0.0065(12) 0.0031(13)
C7 0.0604(17) 0.0581(17) 0.0620(17) 0.0250(14) -0.0036(14) -0.0048(13)
C18 0.0463(14) 0.0603(17) 0.0582(16) 0.0204(13) 0.0228(12) 0.0126(12)
O5 0.0709(14) 0.0986(17) 0.1077(18) -0.0325(14) 0.0283(13) 0.0208(13)
C8 0.0578(17) 0.0663(19) 0.0636(18) 0.0310(15) -0.0153(14) -0.0028(14)
C6 0.0575(17) 0.074(2) 0.0628(18) 0.0311(15) -0.0094(14) 0.0045(15)

loop_
_atom_type_symbol
_atom_type_description
_atom_type_scat_dispersion_real
_atom_type_scat_dispersion_imag
_atom_type_scat_source
C C 0.0033 0.0016 'International Tables Vol C Tables 4.2.6.8 and 6.1.1.4'
H H 0.0000 0.0000 'International Tables Vol C Tables 4.2.6.8 and 6.1.1.4'
N N 0.0061 0.0033 'International Tables Vol C Tables 4.2.6.8 and 6.1.1.4'
O O 0.0106 0.0060 'International Tables Vol C Tables 4.2.6.8 and 6.1.1.4'
Mn Mn 0.3368 0.7283 'International Tables Vol C Tables 4.2.6.8 and 6.1.1.4'

loop_
_geom_angle_atom_site_label_1
_geom_angle_atom_site_label_2
_geom_angle_atom_site_label_3
_geom_angle
_geom_angle_site_symmetry_1
_geom_angle_site_symmetry_3
N3 Mn N5 177.97(7) . .
N3 Mn N7 91.16(7) . .
N5 Mn N7 86.83(7) . .
N3 Mn O4 94.11(7) . .
N5 Mn O4 87.73(7) . .
N7 Mn O4 147.72(8) . .
N3 Mn O6 87.42(7) . .
N5 Mn O6 92.96(7) . .
N7 Mn O6 93.74(7) . .
O4 Mn O6 54.82(7) . .
N3 Mn O2 87.27(8) . .
N5 Mn O2 94.00(8) . .
N7 Mn O2 136.14(8) . .
O4 Mn O2 75.98(7) . .
O6 Mn O2 129.90(7) . .
N3 Mn O1 91.44(7) . .
N5 Mn O1 88.10(7) . .
N7 Mn O1 83.87(7) . .
O4 Mn O1 127.71(7) . .
O6 Mn O1 177.33(7) . .
O2 Mn O1 52.40(7) . .
C16 N8 C17 106.96(19) . .
C16 N8 C18 125.5(2) . .
C17 N8 C18 127.1(2) . .
C3 N4 C2 106.6(2) . .
C3 N4 C4 126.1(2) . .
C2 N4 C4 127.2(2) . .
N7 C16 N8 112.0(2) . .
N7 C16 H16 124.0 . .
N8 C16 H16 124.0 . .
C3 N3 C1 104.8(2) . .
C3 N3 Mn 125.76(17) . .
C1 N3 Mn 129.46(17) . .
C16 N7 C15 104.65(19) . .
C16 N7 Mn 126.45(16) . .
C15 N7 Mn 128.45(15) . .
C20 C19 C21 118.5(2) . .
C20 C19 C18 120.9(2) . .
C21 C19 C18 120.6(2) . .
C20 C21 C19 120.7(2) 2_865 .
C20 C21 H21 119.6 2_865 .
C19 C21 H21 119.6 . .
C12 N5 C14 104.7(2) . .
C12 N5 Mn 122.65(16) . .
C14 N5 Mn 130.19(17) . .
C17 C15 N7 110.3(2) . .
C17 C15 H15 124.9 . .
N7 C15 H15 124.9 . .
C12 N6 C13 106.5(2) . .
C12 N6 C11 126.2(2) . .
C13 N6 C11 127.4(2) . .
N2 O4 Mn 95.50(15) . .
C8 C10 C9 118.2(2) . .
C8 C10 C11 123.1(2) . .
C9 C10 C11 118.7(2) . .
N3 C3 N4 112.0(2) . .
N3 C3 H3 124.0 . .
N4 C3 H3 124.0 . .
O3 N1 O2 122.6(3) . .
O3 N1 O1 121.1(3) . .
O2 N1 O1 116.3(2) . .
C15 C17 N8 106.1(2) . .
C15 C17 H17 126.9 . .
N8 C17 H17 126.9 . .
C1 C2 N4 106.4(2) . .
C1 C2 H2 126.8 . .
N4 C2 H2 126.8 . .
N1 O1 Mn 93.71(16) . .
C19 C20 C21 120.8(2) . 2_865
C19 C20 H20 119.6 . .
C21 C20 H20 119.6 2_865 .
C13 C14 N5 110.0(2) . .
C13 C14 H14 125.0 . .
N5 C14 H14 125.0 . .
N5 C12 N6 112.4(2) . .
N5 C12 H12 123.8 . .
N6 C12 H12 123.8 . .
O5 N2 O4 121.2(2) . .
O5 N2 O6 121.9(3) . .
O4 N2 O6 116.9(2) . .
C7 C5 C6 117.6(2) . .
C7 C5 C4 121.2(2) . .
C6 C5 C4 121.1(2) . .
N6 C11 C10 113.2(2) . .
N6 C11 H11A 108.9 . .
C10 C11 H11A 108.9 . .
N6 C11 H11B 108.9 . .
C10 C11 H11B 108.9 . .
H11A C11 H11B 107.8 . .
C10 C9 C6 120.7(2) . 1_656
C10 C9 H9 119.7 . .
C6 C9 H9 119.7 1_656 .
N2 O6 Mn 92.76(15) . .
C2 C1 N3 110.3(2) . .
C2 C1 H1 124.9 . .
N3 C1 H1 124.9 . .
C14 C13 N6 106.4(2) . .
C14 C13 H13 126.8 . .
N6 C13 H13 126.8 . .
N1 O2 Mn 97.48(17) . .
N4 C4 C5 112.08(19) . .
N4 C4 H4A 109.2 . .
C5 C4 H4A 109.2 . .
N4 C4 H4B 109.2 . .
C5 C4 H4B 109.2 . .
H4A C4 H4B 107.9 . .
C5 C7 C8 120.9(2) . 1_454
C5 C7 H7 119.5 . .
C8 C7 H7 119.5 1_454 .
N8 C18 C19 111.49(19) . .
N8 C18 H18A 109.3 . .
C19 C18 H18A 109.3 . .
N8 C18 H18B 109.3 . .
C19 C18 H18B 109.3 . .
H18A C18 H18B 108.0 . .
C10 C8 C7 121.2(2) . 1_656
C10 C8 H8 119.4 . .
C7 C8 H8 119.4 1_656 .
C5 C6 C9 121.4(2) . 1_454
C5 C6 H6 119.3 . .
C9 C6 H6 119.3 1_454 .

loop_
_geom_bond_atom_site_label_1
_geom_bond_atom_site_label_2
_geom_bond_distance
_geom_bond_site_symmetry_2
Mn N3 2.202(2) .
Mn N5 2.2104(19) .
Mn N7 2.2113(18) .
Mn O4 2.2945(19) .
Mn O6 2.3454(19) .
Mn O2 2.361(2) .
Mn O1 2.437(2) .
N8 C16 1.335(3) .
N8 C17 1.362(3) .
N8 C18 1.465(3) .
N4 C3 1.338(3) .
N4 C2 1.361(3) .
N4 C4 1.470(3) .
C16 N7 1.314(3) .
C16 H16 0.9300 .
N3 C3 1.316(3) .
N3 C1 1.363(3) .
N7 C15 1.370(3) .
C19 C20 1.380(3) .
C19 C21 1.383(3) .
C19 C18 1.506(3) .
C21 C20 1.383(3) 2_865
C21 H21 0.9300 .
N5 C12 1.315(3) .
N5 C14 1.371(3) .
C15 C17 1.343(3) .
C15 H15 0.9300 .
N6 C12 1.332(3) .
N6 C13 1.369(3) .
N6 C11 1.455(3) .
O4 N2 1.248(3) .
C10 C8 1.369(3) .
C10 C9 1.370(3) .
C10 C11 1.515(3) .
C3 H3 0.9300 .
N1 O3 1.225(3) .
N1 O2 1.246(3) .
N1 O1 1.249(3) .
C17 H17 0.9300 .
C2 C1 1.344(3) .
C2 H2 0.9300 .
C20 C21 1.383(3) 2_865
C20 H20 0.9300 .
C14 C13 1.343(3) .
C14 H14 0.9300 .
C12 H12 0.9300 .
N2 O5 1.220(3) .
N2 O6 1.259(3) .
C5 C7 1.373(3) .
C5 C6 1.375(3) .
C5 C4 1.507(3) .
C11 H11A 0.9700 .
C11 H11B 0.9700 .
C9 C6 1.380(4) 1_656
C9 H9 0.9300 .
C1 H1 0.9300 .
C13 H13 0.9300 .
C4 H4A 0.9700 .
C4 H4B 0.9700 .
C7 C8 1.381(3) 1_454
C7 H7 0.9300 .
C18 H18A 0.9700 .
C18 H18B 0.9700 .
C8 C7 1.381(3) 1_656
C8 H8 0.9300 .
C6 C9 1.380(4) 1_454
C6 H6 0.9300 .
